data_7235438
loop_
_publ_author_name
'Murray, Niamh S.'
'Rudd, Jennifer A.'
'Chamayou, Anne-Christine'
'Constable, Edwin C.'
'Housecroft, Catherine E.'
'Neuburger, Markus'
'Zampese, Jennifer A.'

_publ_section_title
;
 Assembling model tris(bipyridine)ruthenium(ii) photosensitizers into
 ordered monolayers in the presence of the polyoxometallate anion
 [Co4(H2O)2(\a-PW9O34)2]10&#x2212;
;
_journal_issue 23
_journal_name_full 'RSC Adv.'
_journal_page_first 11766
_journal_paper_doi 10.1039/C4RA00085D
_journal_volume 4
_journal_year 2014
_chemical_formula_moiety 'C48 H80 N2 O4'
_chemical_formula_sum 'C48 H80 N2 O4'
_chemical_formula_weight 749.14
_space_group_crystal_system triclinic
_space_group_IT_number 2
_space_group_name_Hall '-P 1'
_space_group_name_H-M_alt 'P -1'
_atom_sites_solution_hydrogens geom
_audit_creation_method SHELXL-2013
_cell_angle_alpha 85.669(15)
_cell_angle_beta 89.406(16)
_cell_angle_gamma 76.688(15)
_cell_formula_units_Z 1
_cell_length_a 5.3390(11)
_cell_length_b 7.4715(16)
_cell_length_c 28.443(6)
_cell_measurement_reflns_used 1829
_cell_measurement_temperature 123(2)
_cell_measurement_theta_max 66.40
_cell_measurement_theta_min 3.12
_cell_volume 1100.9(4)
_computing_cell_refinement 'Bruker SAINT'
_computing_data_collection 'Bruker APEX2'
_computing_data_reduction 'Bruker SAINT'
_computing_molecular_graphics 'Bruker SHELXTL'
_computing_publication_material 'Bruker SHELXTL'
_computing_structure_refinement 'SHELXL-2013 (Sheldrick, 2013)'
_computing_structure_solution 'SHELXS-97 (Sheldrick, 2008)'
_diffrn_ambient_temperature 123(2)
_diffrn_measured_fraction_theta_full 0.965
_diffrn_measured_fraction_theta_max 0.946
_diffrn_measurement_device_type 'Bruker APEX-II CCD'
_diffrn_measurement_method '\f and \w scans'
_diffrn_radiation_type CuK\a
_diffrn_radiation_wavelength 1.54178
_diffrn_reflns_av_R_equivalents 0.0766
_diffrn_reflns_av_unetI/netI 0.1704
_diffrn_reflns_Laue_measured_fraction_full 0.965
_diffrn_reflns_Laue_measured_fraction_max 0.946
_diffrn_reflns_limit_h_max 6
_diffrn_reflns_limit_h_min -5
_diffrn_reflns_limit_k_max 8
_diffrn_reflns_limit_k_min -8
_diffrn_reflns_limit_l_max 33
_diffrn_reflns_limit_l_min -34
_diffrn_reflns_number 11259
_diffrn_reflns_point_group_measured_fraction_full 0.965
_diffrn_reflns_point_group_measured_fraction_max 0.946
_diffrn_reflns_theta_full 66.500
_diffrn_reflns_theta_max 67.429
_diffrn_reflns_theta_min 3.116
_exptl_absorpt_coefficient_mu 0.539
_exptl_absorpt_correction_T_max 0.995
_exptl_absorpt_correction_T_min 0.937
_exptl_absorpt_correction_type multi-scan
_exptl_absorpt_process_details scale
_exptl_crystal_colour colourless
_exptl_crystal_density_diffrn 1.130
_exptl_crystal_description plate
_exptl_crystal_F_000 414
_exptl_crystal_size_max 0.450
_exptl_crystal_size_mid 0.100
_exptl_crystal_size_min 0.010
_refine_diff_density_max 0.315
_refine_diff_density_min -0.399
_refine_diff_density_rms 0.073
_refine_ls_extinction_method none
_refine_ls_goodness_of_fit_ref 1.051
_refine_ls_hydrogen_treatment constr
_refine_ls_matrix_type full
_refine_ls_number_parameters 245
_refine_ls_number_reflns 3750
_refine_ls_number_restraints 0
_refine_ls_restrained_S_all 1.051
_refine_ls_R_factor_all 0.1626
_refine_ls_R_factor_gt 0.0740
_refine_ls_shift/su_max 0.003
_refine_ls_shift/su_mean 0.001
_refine_ls_structure_factor_coef Fsqd
_refine_ls_weighting_details
; 
 w=1/[\s^2^(Fo^2^)+(0.1326P)^2^+0.2071P] 
 where P=(Fo^2^+2Fc^2^)/3 
;
_refine_ls_weighting_scheme calc
_refine_ls_wR_factor_gt 0.2239
_refine_ls_wR_factor_ref 0.2562
_reflns_Friedel_coverage 0.000
_reflns_number_gt 2223
_reflns_number_total 3750
_reflns_threshold_expression 'I > 2\s(I)'
_cod_data_source_file c4ra00085d2.cif
_cod_data_source_block jar127
_cod_database_code 7235438
_shelx_space_group_comment
; 
The symmetry employed for this shelxl refinement is uniquely defined 
by the following loop, which should always be used as a source of 
symmetry information in preference to the above space-group names. 
They are only intended as comments. 
;
_shelx_estimated_absorpt_t_min 0.794
_shelx_estimated_absorpt_t_max 0.995
_shelxl_version_number 2013-2

loop_
_space_group_symop_operation_xyz
'x, y, z'
'-x, -y, -z'

loop_
_atom_site_label
_atom_site_type_symbol
_atom_site_fract_x
_atom_site_fract_y
_atom_site_fract_z
_atom_site_U_iso_or_equiv
_atom_site_adp_type
_atom_site_occupancy
_atom_site_site_symmetry_order
_atom_site_calc_flag
_atom_site_refinement_flags_posn
_atom_site_refinement_flags_adp
N1 N 0.7557(5) 0.8874(3) 0.52416(8) 0.0252(6) Uani 1 1 d . .
O1 O 1.1985(5) 0.5656(3) 0.38628(7) 0.0354(6) Uani 1 1 d . .
O2 O 0.8651(4) 0.4329(2) 0.40325(7) 0.0266(6) Uani 1 1 d . .
C1 C 0.6430(6) 0.7534(3) 0.51441(10) 0.0269(8) Uani 1 1 d . .
H1A H 0.5103 0.7292 0.5347 0.032 Uiso 1 1 calc R U
C2 C 0.7075(6) 0.6464(3) 0.47631(10) 0.0258(7) Uani 1 1 d . .
H2A H 0.6178 0.5545 0.4702 0.031 Uiso 1 1 calc R U
C3 C 0.9074(6) 0.6778(3) 0.44740(9) 0.0222(7) Uani 1 1 d . .
C4 C 1.0257(6) 0.8172(3) 0.45642(10) 0.0251(7) Uani 1 1 d . .
H4A H 1.1615 0.8416 0.4369 0.030 Uiso 1 1 calc R U
C5 C 0.9429(6) 0.9226(3) 0.49472(9) 0.0213(7) Uani 1 1 d . .
C6 C 1.0104(6) 0.5552(4) 0.40872(10) 0.0247(7) Uani 1 1 d . .
C7 C 0.9593(6) 0.2972(4) 0.36955(10) 0.0264(7) Uani 1 1 d . .
H7A H 1.1225 0.2137 0.3810 0.032 Uiso 1 1 calc R U
H7B H 0.9916 0.3592 0.3388 0.032 Uiso 1 1 calc R U
C8 C 0.7555(6) 0.1888(4) 0.36410(10) 0.0256(7) Uani 1 1 d . .
H8A H 0.5948 0.2738 0.3520 0.031 Uiso 1 1 calc R U
H8B H 0.7187 0.1333 0.3954 0.031 Uiso 1 1 calc R U
C9 C 0.8390(6) 0.0376(4) 0.33077(10) 0.0254(7) Uani 1 1 d . .
H9A H 0.9965 -0.0493 0.3436 0.031 Uiso 1 1 calc R U
H9B H 0.8830 0.0932 0.3000 0.031 Uiso 1 1 calc R U
C10 C 0.6342(6) -0.0697(4) 0.32302(10) 0.0262(8) Uani 1 1 d . .
H10A H 0.5912 -0.1256 0.3538 0.031 Uiso 1 1 calc R U
H10B H 0.4764 0.0176 0.3105 0.031 Uiso 1 1 calc R U
C11 C 0.7144(6) -0.2205(4) 0.28950(10) 0.0265(8) Uani 1 1 d . .
H11A H 0.8701 -0.3092 0.3024 0.032 Uiso 1 1 calc R U
H11B H 0.7610 -0.1649 0.2589 0.032 Uiso 1 1 calc R U
C12 C 0.5078(6) -0.3251(4) 0.28097(10) 0.0274(8) Uani 1 1 d . .
H12A H 0.4599 -0.3793 0.3116 0.033 Uiso 1 1 calc R U
H12B H 0.3529 -0.2364 0.2678 0.033 Uiso 1 1 calc R U
C13 C 0.5871(6) -0.4774(4) 0.24790(10) 0.0256(7) Uani 1 1 d . .
H13A H 0.7412 -0.5668 0.2612 0.031 Uiso 1 1 calc R U
H13B H 0.6361 -0.4235 0.2173 0.031 Uiso 1 1 calc R U
C14 C 0.3784(6) -0.5804(4) 0.23928(10) 0.0266(8) Uani 1 1 d . .
H14A H 0.3263 -0.6316 0.2700 0.032 Uiso 1 1 calc R U
H14B H 0.2259 -0.4915 0.2253 0.032 Uiso 1 1 calc R U
C15 C 0.4591(6) -0.7362(4) 0.20711(10) 0.0270(8) Uani 1 1 d . .
H15A H 0.6096 -0.8263 0.2214 0.032 Uiso 1 1 calc R U
H15B H 0.5140 -0.6855 0.1766 0.032 Uiso 1 1 calc R U
C16 C 0.2496(6) -0.8367(4) 0.19788(10) 0.0281(8) Uani 1 1 d . .
H16A H 0.0994 -0.7468 0.1834 0.034 Uiso 1 1 calc R U
H16B H 0.1939 -0.8869 0.2284 0.034 Uiso 1 1 calc R U
C17 C 0.3315(6) -0.9936(4) 0.16582(10) 0.0278(8) Uani 1 1 d . .
H17A H 0.3911 -0.9440 0.1355 0.033 Uiso 1 1 calc R U
H17B H 0.4791 -1.0851 0.1806 0.033 Uiso 1 1 calc R U
C18 C 0.1195(6) -1.0910(4) 0.15575(10) 0.0283(8) Uani 1 1 d . .
H18A H 0.0594 -1.1402 0.1860 0.034 Uiso 1 1 calc R U
H18B H -0.0278 -0.9997 0.1408 0.034 Uiso 1 1 calc R U
C19 C 0.2020(6) -1.2483(4) 0.12390(10) 0.0286(8) Uani 1 1 d . .
H19A H 0.3452 -1.3419 0.1393 0.034 Uiso 1 1 calc R U
H19B H 0.2675 -1.2002 0.0940 0.034 Uiso 1 1 calc R U
C20 C -0.0143(7) -1.3410(4) 0.11269(11) 0.0326(8) Uani 1 1 d . .
H20A H -0.0883 -1.3806 0.1427 0.039 Uiso 1 1 calc R U
H20B H -0.1520 -1.2492 0.0953 0.039 Uiso 1 1 calc R U
C21 C 0.0696(6) -1.5076(4) 0.08365(10) 0.0304(8) Uani 1 1 d . .
H21A H 0.1515 -1.4699 0.0543 0.036 Uiso 1 1 calc R U
H21B H 0.2003 -1.6027 0.1018 0.036 Uiso 1 1 calc R U
C22 C -0.1525(7) -1.5919(4) 0.07077(11) 0.0320(8) Uani 1 1 d . .
H22A H -0.2356 -1.6276 0.1002 0.038 Uiso 1 1 calc R U
H22B H -0.2820 -1.4967 0.0524 0.038 Uiso 1 1 calc R U
C23 C -0.0737(7) -1.7596(4) 0.04230(10) 0.0339(8) Uani 1 1 d . .
H23A H 0.0516 -1.8567 0.0609 0.041 Uiso 1 1 calc R U
H23B H 0.0131 -1.7253 0.0132 0.041 Uiso 1 1 calc R U
C24 C -0.3001(7) -1.8373(4) 0.02888(12) 0.0409(9) Uani 1 1 d . .
H24A H -0.3873 -1.8715 0.0575 0.061 Uiso 1 1 calc R U
H24B H -0.2379 -1.9467 0.0113 0.061 Uiso 1 1 calc R U
H24C H -0.4212 -1.7439 0.0092 0.061 Uiso 1 1 calc R U

loop_
_atom_site_aniso_label
_atom_site_aniso_U_11
_atom_site_aniso_U_22
_atom_site_aniso_U_33
_atom_site_aniso_U_23
_atom_site_aniso_U_13
_atom_site_aniso_U_12
N1 0.0256(17) 0.0151(11) 0.0357(13) -0.0008(9) 0.0003(12) -0.0065(10)
O1 0.0407(17) 0.0272(11) 0.0435(13) -0.0105(9) 0.0107(11) -0.0165(10)
O2 0.0262(14) 0.0183(10) 0.0393(11) -0.0114(8) 0.0025(10) -0.0103(8)
C1 0.028(2) 0.0136(12) 0.0415(16) -0.0031(11) 0.0033(14) -0.0094(12)
C2 0.025(2) 0.0123(12) 0.0414(16) -0.0038(11) -0.0013(14) -0.0076(12)
C3 0.024(2) 0.0123(12) 0.0305(14) -0.0021(10) -0.0033(13) -0.0040(11)
C4 0.027(2) 0.0168(13) 0.0314(15) -0.0012(10) -0.0008(14) -0.0052(12)
C5 0.0206(19) 0.0125(12) 0.0311(14) -0.0009(10) -0.0050(13) -0.0044(11)
C6 0.024(2) 0.0164(14) 0.0335(15) -0.0009(11) -0.0003(14) -0.0038(12)
C7 0.028(2) 0.0171(13) 0.0344(15) -0.0085(11) 0.0016(14) -0.0030(12)
C8 0.027(2) 0.0197(14) 0.0310(15) -0.0048(11) -0.0024(14) -0.0072(12)
C9 0.026(2) 0.0190(14) 0.0313(15) -0.0040(11) -0.0006(14) -0.0054(12)
C10 0.028(2) 0.0215(14) 0.0315(15) -0.0060(11) 0.0009(14) -0.0102(13)
C11 0.027(2) 0.0200(14) 0.0325(15) -0.0034(11) 0.0006(14) -0.0054(12)
C12 0.032(2) 0.0199(14) 0.0335(15) -0.0042(11) 0.0021(14) -0.0113(13)
C13 0.024(2) 0.0191(14) 0.0335(15) -0.0024(11) -0.0008(14) -0.0053(12)
C14 0.029(2) 0.0212(14) 0.0326(16) -0.0048(11) 0.0016(14) -0.0101(13)
C15 0.027(2) 0.0190(14) 0.0340(15) -0.0034(11) -0.0011(14) -0.0040(12)
C16 0.030(2) 0.0231(15) 0.0336(16) -0.0041(12) 0.0015(14) -0.0103(13)
C17 0.028(2) 0.0209(14) 0.0345(16) -0.0037(12) 0.0013(14) -0.0054(13)
C18 0.032(2) 0.0225(15) 0.0334(16) -0.0050(12) 0.0016(14) -0.0117(13)
C19 0.030(2) 0.0214(14) 0.0344(16) -0.0053(12) 0.0018(14) -0.0051(13)
C20 0.036(2) 0.0219(15) 0.0420(17) -0.0068(12) -0.0017(16) -0.0098(14)
C21 0.035(2) 0.0212(14) 0.0360(16) -0.0042(12) -0.0022(15) -0.0075(13)
C22 0.037(2) 0.0220(15) 0.0405(17) -0.0076(12) -0.0017(15) -0.0114(13)
C23 0.045(2) 0.0231(15) 0.0351(16) -0.0061(12) -0.0036(15) -0.0098(14)
C24 0.045(3) 0.0308(17) 0.052(2) -0.0146(14) -0.0002(18) -0.0161(16)

loop_
_atom_type_symbol
_atom_type_description
_atom_type_scat_dispersion_real
_atom_type_scat_dispersion_imag
_atom_type_scat_source
C C 0.0181 0.0091 'International Tables Vol C Tables 4.2.6.8 and 6.1.1.4'
H H 0.0000 0.0000 'International Tables Vol C Tables 4.2.6.8 and 6.1.1.4'
N N 0.0311 0.0180 'International Tables Vol C Tables 4.2.6.8 and 6.1.1.4'
O O 0.0492 0.0322 'International Tables Vol C Tables 4.2.6.8 and 6.1.1.4'

loop_
_geom_angle_atom_site_label_1
_geom_angle_atom_site_label_2
_geom_angle_atom_site_label_3
_geom_angle
_geom_angle_site_symmetry_3
C1 N1 C5 117.7(2) .
C6 O2 C7 115.7(2) .
N1 C1 C2 123.9(3) .
N1 C1 H1A 118.0 .
C2 C1 H1A 118.0 .
C1 C2 C3 118.0(3) .
C1 C2 H2A 121.0 .
C3 C2 H2A 121.0 .
C4 C3 C2 119.2(3) .
C4 C3 C6 118.9(3) .
C2 C3 C6 121.8(2) .
C3 C4 C5 119.0(3) .
C3 C4 H4A 120.5 .
C5 C4 H4A 120.5 .
N1 C5 C4 122.0(2) .
N1 C5 C5 116.5(3) 2_776
C4 C5 C5 121.5(3) 2_776
O1 C6 O2 125.2(3) .
O1 C6 C3 123.9(3) .
O2 C6 C3 110.9(3) .
O2 C7 C8 107.6(2) .
O2 C7 H7A 110.2 .
C8 C7 H7A 110.2 .
O2 C7 H7B 110.2 .
C8 C7 H7B 110.2 .
H7A C7 H7B 108.5 .
C7 C8 C9 112.0(3) .
C7 C8 H8A 109.2 .
C9 C8 H8A 109.2 .
C7 C8 H8B 109.2 .
C9 C8 H8B 109.2 .
H8A C8 H8B 107.9 .
C8 C9 C10 113.3(3) .
C8 C9 H9A 108.9 .
C10 C9 H9A 108.9 .
C8 C9 H9B 108.9 .
C10 C9 H9B 108.9 .
H9A C9 H9B 107.7 .
C11 C10 C9 113.9(3) .
C11 C10 H10A 108.8 .
C9 C10 H10A 108.8 .
C11 C10 H10B 108.8 .
C9 C10 H10B 108.8 .
H10A C10 H10B 107.7 .
C10 C11 C12 113.9(3) .
C10 C11 H11A 108.8 .
C12 C11 H11A 108.8 .
C10 C11 H11B 108.8 .
C12 C11 H11B 108.8 .
H11A C11 H11B 107.7 .
C13 C12 C11 114.3(3) .
C13 C12 H12A 108.7 .
C11 C12 H12A 108.7 .
C13 C12 H12B 108.7 .
C11 C12 H12B 108.7 .
H12A C12 H12B 107.6 .
C12 C13 C14 114.0(3) .
C12 C13 H13A 108.8 .
C14 C13 H13A 108.8 .
C12 C13 H13B 108.8 .
C14 C13 H13B 108.8 .
H13A C13 H13B 107.7 .
C15 C14 C13 114.2(3) .
C15 C14 H14A 108.7 .
C13 C14 H14A 108.7 .
C15 C14 H14B 108.7 .
C13 C14 H14B 108.7 .
H14A C14 H14B 107.6 .
C14 C15 C16 114.2(3) .
C14 C15 H15A 108.7 .
C16 C15 H15A 108.7 .
C14 C15 H15B 108.7 .
C16 C15 H15B 108.7 .
H15A C15 H15B 107.6 .
C15 C16 C17 114.0(3) .
C15 C16 H16A 108.7 .
C17 C16 H16A 108.7 .
C15 C16 H16B 108.7 .
C17 C16 H16B 108.7 .
H16A C16 H16B 107.6 .
C18 C17 C16 113.9(3) .
C18 C17 H17A 108.8 .
C16 C17 H17A 108.8 .
C18 C17 H17B 108.8 .
C16 C17 H17B 108.8 .
H17A C17 H17B 107.7 .
C19 C18 C17 113.8(3) .
C19 C18 H18A 108.8 .
C17 C18 H18A 108.8 .
C19 C18 H18B 108.8 .
C17 C18 H18B 108.8 .
H18A C18 H18B 107.7 .
C18 C19 C20 113.4(3) .
C18 C19 H19A 108.9 .
C20 C19 H19A 108.9 .
C18 C19 H19B 108.9 .
C20 C19 H19B 108.9 .
H19A C19 H19B 107.7 .
C21 C20 C19 114.1(3) .
C21 C20 H20A 108.7 .
C19 C20 H20A 108.7 .
C21 C20 H20B 108.7 .
C19 C20 H20B 108.7 .
H20A C20 H20B 107.6 .
C22 C21 C20 113.1(3) .
C22 C21 H21A 109.0 .
C20 C21 H21A 109.0 .
C22 C21 H21B 109.0 .
C20 C21 H21B 109.0 .
H21A C21 H21B 107.8 .
C23 C22 C21 114.2(3) .
C23 C22 H22A 108.7 .
C21 C22 H22A 108.7 .
C23 C22 H22B 108.7 .
C21 C22 H22B 108.7 .
H22A C22 H22B 107.6 .
C22 C23 C24 113.0(3) .
C22 C23 H23A 109.0 .
C24 C23 H23A 109.0 .
C22 C23 H23B 109.0 .
C24 C23 H23B 109.0 .
H23A C23 H23B 107.8 .
C23 C24 H24A 109.5 .
C23 C24 H24B 109.5 .
H24A C24 H24B 109.5 .
C23 C24 H24C 109.5 .
H24A C24 H24C 109.5 .
H24B C24 H24C 109.5 .

loop_
_geom_bond_atom_site_label_1
_geom_bond_atom_site_label_2
_geom_bond_distance
_geom_bond_site_symmetry_2
N1 C1 1.329(3) .
N1 C5 1.357(4) .
O1 C6 1.199(3) .
O2 C6 1.346(3) .
O2 C7 1.450(3) .
C1 C2 1.389(4) .
C1 H1A 0.9500 .
C2 C3 1.392(4) .
C2 H2A 0.9500 .
C3 C4 1.378(4) .
C3 C6 1.503(4) .
C4 C5 1.400(4) .
C4 H4A 0.9500 .
C5 C5 1.477(5) 2_776
C7 C8 1.514(4) .
C7 H7A 0.9900 .
C7 H7B 0.9900 .
C8 C9 1.515(4) .
C8 H8A 0.9900 .
C8 H8B 0.9900 .
C9 C10 1.524(4) .
C9 H9A 0.9900 .
C9 H9B 0.9900 .
C10 C11 1.515(4) .
C10 H10A 0.9900 .
C10 H10B 0.9900 .
C11 C12 1.522(4) .
C11 H11A 0.9900 .
C11 H11B 0.9900 .
C12 C13 1.513(4) .
C12 H12A 0.9900 .
C12 H12B 0.9900 .
C13 C14 1.525(4) .
C13 H13A 0.9900 .
C13 H13B 0.9900 .
C14 C15 1.516(4) .
C14 H14A 0.9900 .
C14 H14B 0.9900 .
C15 C16 1.518(4) .
C15 H15A 0.9900 .
C15 H15B 0.9900 .
C16 C17 1.521(4) .
C16 H16A 0.9900 .
C16 H16B 0.9900 .
C17 C18 1.521(4) .
C17 H17A 0.9900 .
C17 H17B 0.9900 .
C18 C19 1.520(4) .
C18 H18A 0.9900 .
C18 H18B 0.9900 .
C19 C20 1.525(4) .
C19 H19A 0.9900 .
C19 H19B 0.9900 .
C20 C21 1.524(4) .
C20 H20A 0.9900 .
C20 H20B 0.9900 .
C21 C22 1.524(4) .
C21 H21A 0.9900 .
C21 H21B 0.9900 .
C22 C23 1.519(4) .
C22 H22A 0.9900 .
C22 H22B 0.9900 .
C23 C24 1.520(4) .
C23 H23A 0.9900 .
C23 H23B 0.9900 .
C24 H24A 0.9800 .
C24 H24B 0.9800 .
C24 H24C 0.9800 .
